data_2215957
loop_
_publ_author_name
'Hill, Denise D.'
'Tiekink, Edward R. T.'

_publ_section_title
;<i>catena</i>-Poly[[bis(<i>O</i>-isopropyl
 dithiocarbonato-\k^2^<i>S</i>,<i>S</i>')nickel(II)]-\m-1,2-di-4-pyridylethane-\k^2^<i>N</i>:<i>N</i>']
;
_journal_coeditor_code HB2592
_journal_issue 11
_journal_name_full 'Acta Crystallographica Section E'
_journal_page_first m2808
_journal_page_last m2808
_journal_paper_doi 10.1107/S1600536807051616
_journal_volume 63
_journal_year 2007
_chemical_formula_iupac '[Ni (C4 H7 O S2)2 (C12 H12 N2)]'
_chemical_formula_moiety 'C20 H26 N2 Ni O2 S4'
_chemical_formula_sum 'C20 H26 N2 Ni O2 S4'
_chemical_formula_weight 513.38
_chemical_name_systematic
;
catena-Poly[[bis(O-isopropyl
dithiocarbonato-\k^2^S,S')nickel(II)]-\m-1,2-di-4-pyridylethane-\k^2^N:N']
;
_space_group_IT_number 15
_symmetry_cell_setting monoclinic
_symmetry_space_group_name_Hall '-C 2yc'
_symmetry_space_group_name_H-M 'C 1 2/c 1'
_atom_sites_solution_hydrogens geom
_atom_sites_solution_primary direct
_atom_sites_solution_secondary difmap
_audit_creation_method SHELXL-97
_cell_angle_alpha 90
_cell_angle_beta 104.256(3)
_cell_angle_gamma 90
_cell_formula_units_Z 4
_cell_length_a 10.1460(6)
_cell_length_b 15.8638(10)
_cell_length_c 15.0545(9)
_cell_measurement_reflns_used 1905
_cell_measurement_temperature 98(2)
_cell_measurement_theta_max 30.0
_cell_measurement_theta_min 2.9
_cell_volume 2348.5(2)
_computing_cell_refinement 'CrystalClear (Rigaku, 2005)'
_computing_data_collection 'CrystalClear (Rigaku, 2005)'
_computing_data_reduction 'CrystalClear (Rigaku, 2005)'
_computing_molecular_graphics 'ORTEPII (Johnson, 1976) and DIAMOND (Brandenburg, 2006)'
_computing_publication_material 'SHELXL97 (Sheldrick, 1997)'
_computing_structure_refinement 'SHELXL97 (Sheldrick, 1997)'
_computing_structure_solution 'SHELXS97 (Sheldrick, 1997)'
_diffrn_ambient_temperature 98(2)
_diffrn_measured_fraction_theta_full 0.964
_diffrn_measured_fraction_theta_max 0.964
_diffrn_measurement_device_type 'Rigaku AFC12\k/SATURN724'
_diffrn_measurement_method \w
_diffrn_radiation_monochromator graphite
_diffrn_radiation_source 'fine-focus sealed tube'
_diffrn_radiation_type MoK\a
_diffrn_radiation_wavelength 0.71069
_diffrn_reflns_av_R_equivalents 0.019
_diffrn_reflns_av_sigmaI/netI 0.017
_diffrn_reflns_limit_h_max 12
_diffrn_reflns_limit_h_min 0
_diffrn_reflns_limit_k_max 19
_diffrn_reflns_limit_k_min -19
_diffrn_reflns_limit_l_max 18
_diffrn_reflns_limit_l_min -18
_diffrn_reflns_number 3974
_diffrn_reflns_theta_full 26.5
_diffrn_reflns_theta_max 26.5
_diffrn_reflns_theta_min 2.4
_diffrn_standards_decay_% <1
_diffrn_standards_interval_count 0
_diffrn_standards_number 0
_exptl_absorpt_coefficient_mu 1.201
_exptl_absorpt_correction_T_max 1
_exptl_absorpt_correction_T_min 0.832
_exptl_absorpt_correction_type multi-scan
_exptl_absorpt_process_details '(ABSCOR; Higashi, 1995)'
_exptl_crystal_colour green
_exptl_crystal_density_diffrn 1.452
_exptl_crystal_density_method 'not measured'
_exptl_crystal_description fragment
_exptl_crystal_F_000 1072
_exptl_crystal_size_max 0.30
_exptl_crystal_size_mid 0.11
_exptl_crystal_size_min 0.05
_refine_diff_density_max 0.57
_refine_diff_density_min -0.28
_refine_ls_extinction_method none
_refine_ls_goodness_of_fit_ref 1.19
_refine_ls_hydrogen_treatment constr
_refine_ls_matrix_type full
_refine_ls_number_parameters 132
_refine_ls_number_reflns 2348
_refine_ls_number_restraints 0
_refine_ls_restrained_S_all 1.19
_refine_ls_R_factor_all 0.045
_refine_ls_R_factor_gt 0.042
_refine_ls_shift/su_max 0.000
_refine_ls_shift/su_mean 0.000
_refine_ls_structure_factor_coef Fsqd
_refine_ls_weighting_details 'calc w=1/[\s^2^(Fo^2^)+(0.0265P)^2^+7.5757P] where P=(Fo^2^+2Fc^2^)/3'
_refine_ls_weighting_scheme calc
_refine_ls_wR_factor_gt 0.087
_refine_ls_wR_factor_ref 0.088
_reflns_number_gt 2243
_reflns_number_total 2348
_reflns_threshold_expression I>2\s(I)
_cod_data_source_file hb2592.cif
_cod_data_source_block I
_cod_original_sg_symbol_H-M 'C 2/c'
_cod_database_code 2215957
_cod_database_fobs_code 2215957

loop_
_symmetry_equiv_pos_as_xyz
'x, y, z'
'-x, y, -z+1/2'
'x+1/2, y+1/2, z'
'-x+1/2, y+1/2, -z+1/2'
'-x, -y, -z'
'x, -y, z-1/2'
'-x+1/2, -y+1/2, -z'
'x+1/2, -y+1/2, z-1/2'

loop_
_atom_site_type_symbol
_atom_site_label
_atom_site_fract_x
_atom_site_fract_y
_atom_site_fract_z
_atom_site_U_iso_or_equiv
_atom_site_adp_type
_atom_site_calc_flag
_atom_site_refinement_flags
_atom_site_occupancy
Ni Ni 0.0000 0.25754(3) 0.2500 0.01712(13) Uani d S 1
S S1 0.11332(7) 0.24132(4) 0.12782(4) 0.02205(16) Uani d . 1
S S2 0.17407(7) 0.14873(4) 0.29958(4) 0.02095(16) Uani d . 1
O O2 0.31745(19) 0.13301(12) 0.18192(13) 0.0241(4) Uani d . 1
N N1 0.1411(2) 0.34583(13) 0.31920(14) 0.0193(4) Uani d . 1
C C1 0.2118(3) 0.17161(17) 0.19961(17) 0.0202(5) Uani d . 1
C C2 0.3651(3) 0.1563(2) 0.10060(19) 0.0287(6) Uani d . 1
H H2 0.2861 0.1678 0.0474 0.034 Uiso calc R 1
C C3 0.4532(3) 0.2335(2) 0.1236(2) 0.0348(7) Uani d . 1
H H3A 0.3977 0.2813 0.1341 0.052 Uiso calc R 1
H H3B 0.4940 0.2466 0.0726 0.052 Uiso calc R 1
H H3C 0.5253 0.2229 0.1791 0.052 Uiso calc R 1
C C4 0.4439(4) 0.0799(2) 0.0814(2) 0.0434(8) Uani d . 1
H H4A 0.3822 0.0317 0.0657 0.065 Uiso calc R 1
H H4B 0.5160 0.0665 0.1360 0.065 Uiso calc R 1
H H4C 0.4845 0.0923 0.0301 0.065 Uiso calc R 1
C C5 0.1958(3) 0.33574(17) 0.40860(17) 0.0204(5) Uani d . 1
H H5 0.1530 0.2978 0.4415 0.024 Uiso calc R 1
C C6 0.3101(3) 0.37706(18) 0.45547(18) 0.0234(6) Uani d . 1
H H6 0.3445 0.3676 0.5193 0.028 Uiso calc R 1
C C7 0.3758(3) 0.43277(17) 0.40978(19) 0.0241(6) Uani d . 1
C C8 0.3171(3) 0.44529(17) 0.31804(19) 0.0254(6) Uani d . 1
H H8 0.3566 0.4839 0.2838 0.031 Uiso calc R 1
C C9 0.2010(3) 0.40162(17) 0.27593(18) 0.0231(6) Uani d . 1
H H9 0.1617 0.4119 0.2128 0.028 Uiso calc R 1
C C10 0.5056(3) 0.4752(2) 0.4583(2) 0.0326(7) Uani d . 1
H H10A 0.5343 0.5138 0.4148 0.039 Uiso calc R 1
H H10B 0.5772 0.4319 0.4771 0.039 Uiso calc R 1

loop_
_atom_site_aniso_label
_atom_site_aniso_U_11
_atom_site_aniso_U_22
_atom_site_aniso_U_33
_atom_site_aniso_U_12
_atom_site_aniso_U_13
_atom_site_aniso_U_23
Ni 0.0166(2) 0.0197(3) 0.0142(2) 0.000 0.00224(17) 0.000
S1 0.0205(3) 0.0290(4) 0.0163(3) 0.0013(3) 0.0039(2) 0.0028(2)
S2 0.0229(3) 0.0230(3) 0.0178(3) 0.0029(3) 0.0066(2) 0.0023(2)
O2 0.0211(10) 0.0291(10) 0.0243(10) 0.0007(8) 0.0098(8) 0.0000(8)
N1 0.0199(11) 0.0168(11) 0.0196(11) 0.0009(9) 0.0019(9) -0.0001(8)
C1 0.0179(12) 0.0236(13) 0.0188(12) -0.0007(10) 0.0040(10) -0.0018(10)
C2 0.0261(14) 0.0390(18) 0.0243(14) -0.0011(13) 0.0126(12) -0.0005(12)
C3 0.0298(16) 0.0459(19) 0.0285(15) -0.0035(14) 0.0068(13) 0.0048(14)
C4 0.0361(19) 0.055(2) 0.046(2) -0.0044(16) 0.0232(16) -0.0098(17)
C5 0.0224(13) 0.0205(13) 0.0178(12) -0.0023(11) 0.0040(10) 0.0003(10)
C6 0.0229(14) 0.0271(14) 0.0182(13) -0.0018(11) 0.0016(11) -0.0009(10)
C7 0.0233(14) 0.0231(14) 0.0263(14) -0.0037(11) 0.0068(11) -0.0060(11)
C8 0.0328(15) 0.0208(14) 0.0244(14) -0.0054(12) 0.0103(12) 0.0016(11)
C9 0.0254(14) 0.0219(13) 0.0201(13) 0.0000(11) 0.0019(11) 0.0024(10)
C10 0.0261(15) 0.0399(18) 0.0326(16) -0.0139(13) 0.0085(12) -0.0114(14)

loop_
_atom_type_symbol
_atom_type_description
_atom_type_scat_dispersion_real
_atom_type_scat_dispersion_imag
_atom_type_scat_source
C C 0.0033 0.0016 'International Tables Vol C Tables 4.2.6.8 and 6.1.1.4'
H H 0.0000 0.0000 'International Tables Vol C Tables 4.2.6.8 and 6.1.1.4'
N N 0.0061 0.0033 'International Tables Vol C Tables 4.2.6.8 and 6.1.1.4'
Ni Ni 0.3393 1.1124 'International Tables Vol C Tables 4.2.6.8 and 6.1.1.4'
O O 0.0106 0.0060 'International Tables Vol C Tables 4.2.6.8 and 6.1.1.4'
S S 0.1246 0.1234 'International Tables Vol C Tables 4.2.6.8 and 6.1.1.4'

loop_
_geom_angle_atom_site_label_1
_geom_angle_atom_site_label_2
_geom_angle_atom_site_label_3
_geom_angle_site_symmetry_1
_geom_angle_site_symmetry_3
_geom_angle
_geom_angle_publ_flag
N1 Ni N1 . 2 95.78(12) ?
N1 Ni S1 . . 93.15(6) ?
N1 Ni S1 2 . 95.06(6) ?
N1 Ni S1 . 2 95.06(6) ?
N1 Ni S1 2 2 93.15(6) ?
S1 Ni S1 . 2 167.74(4) ?
N1 Ni S2 . 2 168.04(6) ?
N1 Ni S2 2 2 88.07(6) ?
S1 Ni S2 . 2 97.80(2) ?
S1 Ni S2 2 2 73.38(2) ?
N1 Ni S2 . . 88.07(6) ?
N1 Ni S2 2 . 168.04(6) ?
S1 Ni S2 . . 73.38(2) y
S1 Ni S2 2 . 97.80(2) ?
S2 Ni S2 2 . 90.45(4) ?
C1 S1 Ni . . 84.25(9) ?
C1 S2 Ni . . 83.17(9) ?
C1 O2 C2 . . 120.1(2) ?
C9 N1 C5 . . 116.6(2) ?
C9 N1 Ni . . 122.77(18) ?
C5 N1 Ni . . 119.13(18) ?
O2 C1 S2 . . 117.2(2) ?
O2 C1 S1 . . 123.9(2) ?
S2 C1 S1 . . 118.98(16) ?
O2 C2 C3 . . 108.2(2) ?
O2 C2 C4 . . 104.7(2) ?
C3 C2 C4 . . 112.5(3) ?
O2 C2 H2 . . 110.4 ?
C3 C2 H2 . . 110.4 ?
C4 C2 H2 . . 110.4 ?
C2 C3 H3A . . 109.5 ?
C2 C3 H3B . . 109.5 ?
H3A C3 H3B . . 109.5 ?
C2 C3 H3C . . 109.5 ?
H3A C3 H3C . . 109.5 ?
H3B C3 H3C . . 109.5 ?
C2 C4 H4A . . 109.5 ?
C2 C4 H4B . . 109.5 ?
H4A C4 H4B . . 109.5 ?
C2 C4 H4C . . 109.5 ?
H4A C4 H4C . . 109.5 ?
H4B C4 H4C . . 109.5 ?
N1 C5 C6 . . 123.6(2) ?
N1 C5 H5 . . 118.2 ?
C6 C5 H5 . . 118.2 ?
C5 C6 C7 . . 120.0(2) ?
C5 C6 H6 . . 120.0 ?
C7 C6 H6 . . 120.0 ?
C8 C7 C6 . . 116.6(2) ?
C8 C7 C10 . . 122.3(3) ?
C6 C7 C10 . . 121.1(3) ?
C7 C8 C9 . . 119.9(3) ?
C7 C8 H8 . . 120.1 ?
C9 C8 H8 . . 120.1 ?
N1 C9 C8 . . 123.4(2) ?
N1 C9 H9 . . 118.3 ?
C8 C9 H9 . . 118.3 ?
C7 C10 C10 . 5_666 113.7(3) ?
C7 C10 H10A . . 108.8 ?
C10 C10 H10A 5_666 . 108.8 ?
C7 C10 H10B . . 108.8 ?
C10 C10 H10B 5_666 . 108.8 ?
H10A C10 H10B . . 107.7 ?

loop_
_geom_bond_atom_site_label_1
_geom_bond_atom_site_label_2
_geom_bond_site_symmetry_2
_geom_bond_distance
_geom_bond_publ_flag
Ni N1 . 2.089(2) y
Ni N1 2 2.089(2) ?
Ni S1 . 2.4110(7) y
Ni S1 2 2.4110(7) ?
Ni S2 2 2.4509(7) ?
Ni S2 . 2.4509(7) y
S1 C1 . 1.690(3) ?
S2 C1 . 1.681(3) ?
O2 C1 . 1.318(3) ?
O2 C2 . 1.470(3) ?
N1 C9 . 1.331(3) ?
N1 C5 . 1.333(3) ?
C2 C3 . 1.505(4) ?
C2 C4 . 1.518(4) ?
C2 H2 . 1.0000 ?
C3 H3A . 0.9800 ?
C3 H3B . 0.9800 ?
C3 H3C . 0.9800 ?
C4 H4A . 0.9800 ?
C4 H4B . 0.9800 ?
C4 H4C . 0.9800 ?
C5 C6 . 1.367(4) ?
C5 H5 . 0.9500 ?
C6 C7 . 1.387(4) ?
C6 H6 . 0.9500 ?
C7 C8 . 1.377(4) ?
C7 C10 . 1.499(4) ?
C8 C9 . 1.379(4) ?
C8 H8 . 0.9500 ?
C9 H9 . 0.9500 ?
C10 C10 5_666 1.510(6) ?
C10 H10A . 0.9900 ?
C10 H10B . 0.9900 ?

loop_
_geom_torsion_atom_site_label_1
_geom_torsion_atom_site_label_2
_geom_torsion_atom_site_label_3
_geom_torsion_atom_site_label_4
_geom_torsion_site_symmetry_1
_geom_torsion_site_symmetry_4
_geom_torsion
N1 Ni S1 C1 . . 84.26(11)
N1 Ni S1 C1 2 . -179.65(11)
S1 Ni S1 C1 2 . -47.77(9)
S2 Ni S1 C1 2 . -90.91(9)
S2 Ni S1 C1 . . -2.78(9)
N1 Ni S2 C1 . . -91.07(11)
N1 Ni S2 C1 2 . 18.0(3)
S1 Ni S2 C1 . . 2.80(9)
S1 Ni S2 C1 2 . 174.09(9)
S2 Ni S2 C1 2 . 100.81(9)
N1 Ni N1 C9 2 . -61.03(19)
S1 Ni N1 C9 . . 34.4(2)
S1 Ni N1 C9 2 . -154.7(2)
S2 Ni N1 C9 2 . -169.4(2)
S2 Ni N1 C9 . . 107.6(2)
N1 Ni N1 C5 2 . 133.5(2)
S1 Ni N1 C5 . . -131.04(19)
S1 Ni N1 C5 2 . 39.9(2)
S2 Ni N1 C5 2 . 25.2(4)
S2 Ni N1 C5 . . -57.81(19)
C2 O2 C1 S2 . . -173.59(19)
C2 O2 C1 S1 . . 6.8(3)
Ni S2 C1 O2 . . 176.0(2)
Ni S2 C1 S1 . . -4.38(15)
Ni S1 C1 O2 . . -176.0(2)
Ni S1 C1 S2 . . 4.44(15)
C1 O2 C2 C3 . . 82.0(3)
C1 O2 C2 C4 . . -157.9(2)
C9 N1 C5 C6 . . -2.3(4)
Ni N1 C5 C6 . . 164.1(2)
N1 C5 C6 C7 . . -0.2(4)
C5 C6 C7 C8 . . 2.2(4)
C5 C6 C7 C10 . . -176.5(3)
C6 C7 C8 C9 . . -1.7(4)
C10 C7 C8 C9 . . 177.0(3)
C5 N1 C9 C8 . . 2.8(4)
Ni N1 C9 C8 . . -163.0(2)
C7 C8 C9 N1 . . -0.9(4)
C8 C7 C10 C10 . 5_666 124.9(4)
C6 C7 C10 C10 . 5_666 -56.5(5)
